data_1557824
loop_
_publ_author_name
'Yang, Wei-Qun'
'Shao, Xue-Hua'
'Deng, Fang'
'Hu, Li-Jun'
'Xiong, Yu'
'Huang, Xiao-Jun'
'Fan, Chun-Lin'
'Jiang, Ren-Wang'
'Ye, Wen-Cai'
'Wang, Ying'

_publ_section_title
;
 Unprecedented Quassinoids from Eurycoma longifolia: Biogenetic Evidence
 and Antifeedant Effects
;
_journal_name_full 'Journal of Natural Products'
_journal_paper_doi 10.1021/acs.jnatprod.0c00244
_journal_year 2020
_chemical_absolute_configuration unk
_chemical_formula_moiety 'C20 H26 O10'
_chemical_formula_sum 'C20 H26 O10'
_chemical_formula_weight 426.41
_space_group_crystal_system monoclinic
_space_group_IT_number 4
_space_group_name_Hall 'P 2yb'
_space_group_name_H-M_alt 'P 1 21 1'
_atom_sites_solution_hydrogens geom
_atom_sites_solution_primary iterative
_audit_creation_date 2019-06-17
_audit_creation_method
;
Olex2 1.2
(compiled 2018.05.29 svn.r3508 for OlexSys, GUI svn.r5506)
;
_cell_angle_alpha 90
_cell_angle_beta 103.943(3)
_cell_angle_gamma 90
_cell_formula_units_Z 2
_cell_length_a 10.3686(3)
_cell_length_b 6.6338(2)
_cell_length_c 13.6339(4)
_cell_measurement_reflns_used 2622
_cell_measurement_temperature 100.00(10)
_cell_measurement_theta_max 73.2670
_cell_measurement_theta_min 3.3130
_cell_volume 910.15(5)
_computing_cell_refinement 'CrysAlisPro 1.171.38.43f (Rigaku OD, 2015)'
_computing_data_collection 'CrysAlisPro 1.171.38.43f (Rigaku OD, 2015)'
_computing_data_reduction 'CrysAlisPro 1.171.38.43f (Rigaku OD, 2015)'
_computing_molecular_graphics 'Olex2 (Dolomanov et al., 2009)'
_computing_publication_material 'Olex2 (Dolomanov et al., 2009)'
_computing_structure_refinement 'ShelXL (Sheldrick, 2015)'
_computing_structure_solution 'olex2.solve (Bourhis et al., 2015)'
_diffrn_ambient_temperature 100.00(10)
_diffrn_detector_area_resol_mean 5.2684
_diffrn_detector_type AtlasS2
_diffrn_measured_fraction_theta_full 1.000
_diffrn_measured_fraction_theta_max 0.978
_diffrn_measurement_details
;
List of Runs (angles in degrees, time in seconds):

  # Type    Start    End  Width  t~exp~   \w     \q     \k     \f   Frames
--------------------------------------------------------------------------
  1  \w    -65.00  12.00   1.00    2.00    --  -40.98  38.00-150.00   77
  2  \w   -113.00 -13.00   1.00    2.00    --  -40.98 -57.00-150.00  100
  3  \w    -79.00 -53.00   1.00    2.00    --  -40.98-158.00 -25.00   26
  4  \w     54.00 178.00   1.00    8.00    --  106.95  15.00-150.00  124
  5  \w    125.00 164.00   1.00    8.00    --  106.95 125.00-180.00   39
  6  \w    119.00 145.00   1.00    8.00    --  106.95 125.00 -90.00   26
  7  \w     79.00 143.00   1.00    8.00    --  106.95  61.00  90.00   64
  8  \w     36.00 114.00   1.00    8.00    --  106.95 -61.00 150.00   78
  9  \w     43.00 105.00   1.00    8.00    --  106.95 -95.00 120.00   62
 10  \w    -58.00 -21.00   1.00    2.00    --  -41.23 -77.00-150.00   37
 11  \w    -68.00 -14.00   1.00    2.00    --  -41.23 -57.00 120.00   54
 12  \w   -114.00 -88.00   1.00    2.00    --  -41.23 -77.00-150.00   26
 13  \w     23.00  55.00   1.00    2.00    --   41.23  38.00-180.00   32
 14  \w     21.00  47.00   1.00    2.00    --   41.23  38.00 -30.00   26
 15  \w     28.00  93.00   1.00    2.00    --   41.23-125.00 120.00   65
 16  \w     22.00  49.00   1.00    2.00    --   41.23 -99.00   0.00   27
 17  \w     51.00  77.00   1.00    2.00    --   41.23  38.00 -90.00   26
 18  \w     75.00 101.00   1.00    8.00    --  106.95  77.00-180.00   26
 19  \w     79.00 105.00   1.00    8.00    --  106.95  61.00 -60.00   26
 20  \w     75.00 101.00   1.00    8.00    --  106.95  77.00 -90.00   26
 21  \w     78.00 103.00   1.00    8.00    --  106.95  61.00-180.00   25
 22  \w     81.00 107.00   1.00    8.00    --  106.95  61.00-150.00   26
 23  \w     83.00 109.00   1.00    8.00    --  106.95  61.00 -90.00   26
 24  \w     80.00 106.00   1.00    8.00    --  106.95  61.00-120.00   26
 25  \w     82.00 108.00   1.00    8.00    --  106.95  45.00-150.00   26
 26  \w    142.00 176.00   1.00    8.00    --  106.95  77.00-150.00   34
 27  \w     79.00 104.00   1.00    8.00    --  106.95  61.00 150.00   25
 28  \w     74.00 100.00   1.00    8.00    --  106.95  77.00 150.00   26
 29  \w     81.00 106.00   1.00    8.00    --  106.95  45.00-180.00   25
;
_diffrn_measurement_device 'four-circle diffractometer'
_diffrn_measurement_device_type 'SuperNova, Dual, Cu at zero, AtlasS2'
_diffrn_measurement_method '\w scans'
_diffrn_radiation_type CuK\a
_diffrn_radiation_wavelength 1.54184
_diffrn_reflns_av_R_equivalents 0.0511
_diffrn_reflns_av_unetI/netI 0.0693
_diffrn_reflns_Laue_measured_fraction_full 1.000
_diffrn_reflns_Laue_measured_fraction_max 0.978
_diffrn_reflns_limit_h_max 12
_diffrn_reflns_limit_h_min -12
_diffrn_reflns_limit_k_max 7
_diffrn_reflns_limit_k_min -7
_diffrn_reflns_limit_l_max 16
_diffrn_reflns_limit_l_min -16
_diffrn_reflns_number 6342
_diffrn_reflns_point_group_measured_fraction_full 0.896
_diffrn_reflns_point_group_measured_fraction_max 0.862
_diffrn_reflns_theta_full 67.684
_diffrn_reflns_theta_max 73.380
_diffrn_reflns_theta_min 3.340
_exptl_absorpt_coefficient_mu 1.067
_exptl_absorpt_correction_T_max 1.00000
_exptl_absorpt_correction_T_min 0.61878
_exptl_absorpt_correction_type multi-scan
_exptl_absorpt_process_details
;
CrysAlisPro 1.171.38.43f (Rigaku Oxford Diffraction, 2015)
Empirical absorption correction using spherical harmonics,
 implemented in SCALE3 ABSPACK scaling algorithm.
;
_exptl_crystal_colour colourless
_exptl_crystal_colour_primary colourless
_exptl_crystal_density_diffrn 1.556
_exptl_crystal_description block
_exptl_crystal_F_000 452
_exptl_crystal_size_max 0.12
_exptl_crystal_size_mid 0.11
_exptl_crystal_size_min 0.09
_refine_diff_density_max 0.414
_refine_diff_density_min -0.307
_refine_diff_density_rms 0.064
_refine_ls_abs_structure_details
;
 Flack x determined using 979 quotients [(I+)-(I-)]/[(I+)+(I-)]
 (Parsons, Flack and Wagner, Acta Cryst. B69 (2013) 249-259).
;
_refine_ls_abs_structure_Flack -0.3(2)
_refine_ls_extinction_method none
_refine_ls_goodness_of_fit_ref 1.042
_refine_ls_hydrogen_treatment constr
_refine_ls_matrix_type full
_refine_ls_number_parameters 279
_refine_ls_number_reflns 3151
_refine_ls_number_restraints 1
_refine_ls_restrained_S_all 1.042
_refine_ls_R_factor_all 0.0521
_refine_ls_R_factor_gt 0.0471
_refine_ls_shift/su_max 0.000
_refine_ls_shift/su_mean 0.000
_refine_ls_structure_factor_coef Fsqd
_refine_ls_weighting_details 'w=1/[\s^2^(Fo^2^)+(0.0634P)^2^] where P=(Fo^2^+2Fc^2^)/3'
_refine_ls_weighting_scheme calc
_refine_ls_wR_factor_gt 0.1140
_refine_ls_wR_factor_ref 0.1179
_reflns_Friedel_coverage 0.617
_reflns_Friedel_fraction_full 0.771
_reflns_Friedel_fraction_max 0.723
_reflns_number_gt 2881
_reflns_number_total 3151
_reflns_threshold_expression 'I > 2\s(I)'
_cod_data_source_file np0c00244_si_006.cif
_cod_data_source_block dg_2
_cod_database_code 1557824
_shelx_shelxl_version_number 2017/1
_shelx_space_group_comment
;
The symmetry employed for this shelxl refinement is uniquely defined
by the following loop, which should always be used as a source of
symmetry information in preference to the above space-group names.
They are only intended as comments.
;
_shelx_estimated_absorpt_t_max 0.910
_shelx_estimated_absorpt_t_min 0.883
_olex2_refinement_description
;
1. Fixed Uiso
 At 1.2 times of:
  All C(H) groups, All C(H,H) groups
 At 1.5 times of:
  All C(H,H,H) groups, All O(H) groups
2.a Ternary CH refined with riding coordinates:
 C1(H1), C2(H2), C5(H5), C7(H7), C9(H9), C12(H12), C15(H15)
2.b Secondary CH2 refined with riding coordinates:
 C6(H6A,H6B), C18(H18A,H18B), C30(H30A,H30B)
2.c Aromatic/amide H refined with riding coordinates:
 C3(H3)
2.d Idealised Me refined as rotating group:
 C19(H19A,H19B,H19C), C29(H29A,H29B,H29C)
2.e Idealised tetrahedral OH refined as rotating group:
 O1(H1A), O2(H2A), O5(H5A), O6(H6), O8(H8), O9(H9A)
;
_olex2_submission_special_instructions 'No special instructions were received'
_oxdiff_exptl_absorpt_empirical_details
;
Empirical correction (ABSPACK) includes:
- Absorption correction using spherical harmonics
- Frame scaling
- Detector area scaling
;

loop_
_space_group_symop_operation_xyz
'x, y, z'
'-x, y+1/2, -z'

loop_
_atom_site_label
_atom_site_type_symbol
_atom_site_fract_x
_atom_site_fract_y
_atom_site_fract_z
_atom_site_U_iso_or_equiv
_atom_site_adp_type
_atom_site_occupancy
_atom_site_site_symmetry_order
_atom_site_calc_flag
_atom_site_refinement_flags_posn
_atom_site_refinement_flags_adp
_atom_site_refinement_flags_occupancy
_atom_site_disorder_assembly
_atom_site_disorder_group
C1 C 0.9596(3) 0.3295(6) 0.8138(3) 0.0147(7) Uani 1 1 d . . . . .
H1 H 0.903177 0.228204 0.835164 0.018 Uiso 1 1 calc R . . . .
C2 C 1.0637(3) 0.2223(6) 0.7723(3) 0.0184(8) Uani 1 1 d . . . . .
H2 H 1.136423 0.316856 0.772741 0.022 Uiso 1 1 calc R . . . .
C3 C 1.0120(4) 0.1475(6) 0.6663(3) 0.0167(7) Uani 1 1 d . . . . .
H3 H 1.065510 0.061292 0.639655 0.020 Uiso 1 1 calc R . . . .
C4 C 0.8939(3) 0.1975(6) 0.6083(3) 0.0148(7) Uani 1 1 d . . . . .
C5 C 0.7984(3) 0.3300(6) 0.6478(3) 0.0127(7) Uani 1 1 d . . . . .
H5 H 0.743166 0.238585 0.676723 0.015 Uiso 1 1 calc R . . . .
C6 C 0.7028(4) 0.4519(6) 0.5667(3) 0.0151(7) Uani 1 1 d . . . . .
H6A H 0.748830 0.567183 0.547457 0.018 Uiso 1 1 calc R . . . .
H6B H 0.670787 0.369065 0.507163 0.018 Uiso 1 1 calc R . . . .
C7 C 0.5860(4) 0.5236(5) 0.6071(3) 0.0137(7) Uani 1 1 d . . . . .
H7 H 0.535241 0.620612 0.558594 0.016 Uiso 1 1 calc R . . . .
C8 C 0.6288(3) 0.6297(5) 0.7099(3) 0.0130(7) Uani 1 1 d . . . . .
C9 C 0.7595(3) 0.5565(6) 0.7841(3) 0.0123(7) Uani 1 1 d . . . . .
H9 H 0.735002 0.448791 0.825330 0.015 Uiso 1 1 calc R . . . .
C10 C 0.8709(3) 0.4706(5) 0.7360(3) 0.0126(7) Uani 1 1 d . . . . .
C11 C 0.7857(3) 0.7479(6) 0.8508(3) 0.0135(7) Uani 1 1 d . . . . .
C12 C 0.6894(3) 0.7448(5) 0.9216(3) 0.0136(7) Uani 1 1 d . . . . .
H12 H 0.705925 0.862764 0.966080 0.016 Uiso 1 1 calc R . . . .
C13 C 0.5460(4) 0.7459(6) 0.8617(3) 0.0155(7) Uani 1 1 d . . . . .
C14 C 0.5109(4) 0.6236(6) 0.7628(3) 0.0146(7) Uani 1 1 d . . . . .
C15 C 0.4813(3) 0.4007(6) 0.7791(3) 0.0147(7) Uani 1 1 d . . . . .
H15 H 0.563406 0.335761 0.816376 0.018 Uiso 1 1 calc R . . . .
C16 C 0.4359(3) 0.2986(6) 0.6760(3) 0.0149(7) Uani 1 1 d . . . . .
C18 C 0.4424(4) 0.7934(7) 0.9139(3) 0.0214(8) Uani 1 1 d . . . . .
H18A H 0.355512 0.733319 0.888434 0.026 Uiso 1 1 calc R . . . .
H18B H 0.468697 0.810716 0.986619 0.026 Uiso 1 1 calc R . . . .
C19 C 0.9559(4) 0.6297(6) 0.6994(3) 0.0167(7) Uani 1 1 d . . . . .
H19A H 1.021245 0.681388 0.756075 0.025 Uiso 1 1 calc GR . . . .
H19B H 0.900031 0.737862 0.667066 0.025 Uiso 1 1 calc GR . . . .
H19C H 0.999618 0.569433 0.652116 0.025 Uiso 1 1 calc GR . . . .
C29 C 0.8462(4) 0.1077(7) 0.5039(3) 0.0192(8) Uani 1 1 d . . . . .
H29A H 0.836009 0.212815 0.454268 0.029 Uiso 1 1 calc GR . . . .
H29B H 0.762308 0.042079 0.498734 0.029 Uiso 1 1 calc GR . . . .
H29C H 0.910034 0.011179 0.492542 0.029 Uiso 1 1 calc GR . . . .
C30 C 0.6616(4) 0.8494(6) 0.6925(3) 0.0161(7) Uani 1 1 d . . . . .
H30A H 0.702022 0.860161 0.635553 0.019 Uiso 1 1 calc R . . . .
H30B H 0.581589 0.930841 0.678860 0.019 Uiso 1 1 calc R . . . .
O1 O 1.0267(3) 0.4447(4) 0.90136(19) 0.0164(5) Uani 1 1 d . . . . .
H1A H 1.040811 0.372299 0.951579 0.025 Uiso 1 1 calc GR . . . .
O2 O 1.1155(3) 0.0562(4) 0.8398(2) 0.0236(6) Uani 1 1 d . . . . .
H2A H 1.055321 -0.023096 0.841216 0.035 Uiso 1 1 calc GR . . . .
O3 O 0.5026(2) 0.3439(4) 0.60562(19) 0.0159(5) Uani 1 1 d . . . . .
O4 O 0.3514(3) 0.1720(4) 0.6586(2) 0.0190(6) Uani 1 1 d . . . . .
O5 O 0.3844(2) 0.3783(4) 0.8346(2) 0.0185(6) Uani 1 1 d . . . . .
H5A H 0.358954 0.260884 0.831319 0.028 Uiso 1 1 calc GR . . . .
O6 O 0.3943(3) 0.7019(4) 0.6970(2) 0.0182(6) Uani 1 1 d . . . . .
H6 H 0.380176 0.815838 0.715276 0.027 Uiso 1 1 calc GR . . . .
O7 O 0.4862(3) 0.9445(5) 0.8513(2) 0.0232(6) Uani 1 1 d . . . . .
O8 O 0.7087(3) 0.5667(4) 0.98085(18) 0.0167(5) Uani 1 1 d . . . . .
H8 H 0.772550 0.581760 1.029226 0.025 Uiso 1 1 calc GR . . . .
O9 O 0.9154(2) 0.7799(4) 0.90855(19) 0.0165(5) Uani 1 1 d . . . . .
H9A H 0.957584 0.674469 0.912721 0.025 Uiso 1 1 calc GR . . . .
O10 O 0.7529(3) 0.9160(4) 0.78387(18) 0.0164(6) Uani 1 1 d . . . . .

loop_
_atom_site_aniso_label
_atom_site_aniso_U_11
_atom_site_aniso_U_22
_atom_site_aniso_U_33
_atom_site_aniso_U_23
_atom_site_aniso_U_13
_atom_site_aniso_U_12
C1 0.0112(15) 0.016(2) 0.0136(16) -0.0009(13) -0.0028(13) -0.0035(13)
C2 0.0117(17) 0.019(2) 0.0214(19) -0.0024(14) -0.0013(14) 0.0005(14)
C3 0.0125(16) 0.0157(19) 0.0221(19) -0.0034(14) 0.0047(14) 0.0010(13)
C4 0.0138(16) 0.0180(19) 0.0140(17) -0.0004(13) 0.0064(13) -0.0035(13)
C5 0.0096(15) 0.0150(19) 0.0130(16) 0.0001(13) 0.0017(13) -0.0019(13)
C6 0.0143(16) 0.0180(19) 0.0119(16) 0.0011(13) 0.0008(13) -0.0012(14)
C7 0.0161(17) 0.0131(18) 0.0113(15) -0.0002(12) 0.0019(13) -0.0010(13)
C8 0.0134(16) 0.0118(18) 0.0133(17) -0.0021(12) 0.0021(13) -0.0011(13)
C9 0.0110(16) 0.0122(19) 0.0131(16) -0.0008(12) 0.0019(13) -0.0028(12)
C10 0.0139(16) 0.0110(19) 0.0133(16) -0.0002(12) 0.0043(13) -0.0022(13)
C11 0.0131(15) 0.0134(18) 0.0132(16) 0.0001(12) 0.0014(13) -0.0029(12)
C12 0.0156(16) 0.0126(18) 0.0128(16) -0.0010(12) 0.0036(13) -0.0012(13)
C13 0.0148(17) 0.016(2) 0.0141(17) -0.0009(13) 0.0013(13) 0.0032(13)
C14 0.0115(16) 0.018(2) 0.0131(17) 0.0001(13) -0.0004(13) 0.0037(13)
C15 0.0121(16) 0.0166(19) 0.0153(16) -0.0002(13) 0.0035(13) 0.0003(13)
C16 0.0107(15) 0.0158(19) 0.0172(17) -0.0010(13) 0.0018(13) 0.0031(14)
C18 0.0177(17) 0.025(2) 0.0202(19) -0.0055(15) 0.0029(15) 0.0061(16)
C19 0.0154(17) 0.019(2) 0.0162(17) -0.0005(13) 0.0040(13) -0.0031(14)
C29 0.0168(17) 0.027(2) 0.0140(18) -0.0008(14) 0.0032(14) 0.0016(14)
C30 0.0195(17) 0.0140(19) 0.0129(16) 0.0011(12) 0.0003(14) 0.0005(14)
O1 0.0171(12) 0.0171(14) 0.0123(12) 0.0010(9) -0.0020(10) -0.0019(10)
O2 0.0224(14) 0.0187(16) 0.0238(14) -0.0029(11) -0.0057(11) 0.0052(11)
O3 0.0121(11) 0.0191(14) 0.0165(12) -0.0037(10) 0.0034(10) -0.0022(9)
O4 0.0151(12) 0.0195(15) 0.0214(13) -0.0025(10) 0.0025(10) -0.0041(10)
O5 0.0140(12) 0.0234(15) 0.0197(13) -0.0029(10) 0.0070(10) -0.0026(10)
O6 0.0139(12) 0.0212(15) 0.0163(12) -0.0026(10) -0.0027(10) 0.0074(10)
O7 0.0264(14) 0.0189(15) 0.0216(13) -0.0029(11) 0.0008(11) 0.0080(11)
O8 0.0175(12) 0.0195(15) 0.0114(12) 0.0026(9) 0.0000(10) -0.0025(10)
O9 0.0133(12) 0.0193(14) 0.0148(12) -0.0021(10) -0.0011(9) -0.0025(10)
O10 0.0233(13) 0.0126(14) 0.0117(12) 0.0020(9) 0.0009(10) -0.0046(10)

loop_
_atom_type_symbol
_atom_type_description
_atom_type_scat_dispersion_real
_atom_type_scat_dispersion_imag
_atom_type_scat_source
C C 0.0181 0.0091 'International Tables Vol C Tables 4.2.6.8 and 6.1.1.4'
H H 0.0000 0.0000 'International Tables Vol C Tables 4.2.6.8 and 6.1.1.4'
O O 0.0492 0.0322 'International Tables Vol C Tables 4.2.6.8 and 6.1.1.4'

loop_
_geom_angle_atom_site_label_1
_geom_angle_atom_site_label_2
_geom_angle_atom_site_label_3
_geom_angle
_geom_angle_site_symmetry_1
_geom_angle_site_symmetry_3
_geom_angle_publ_flag
C2 C1 C10 112.9(3) . . ?
O1 C1 C2 108.3(3) . . ?
O1 C1 C10 109.6(3) . . ?
C3 C2 C1 113.3(3) . . ?
O2 C2 C1 107.9(3) . . ?
O2 C2 C3 110.6(3) . . ?
C4 C3 C2 123.7(3) . . ?
C3 C4 C5 121.3(3) . . ?
C3 C4 C29 120.5(3) . . ?
C29 C4 C5 118.0(3) . . ?
C4 C5 C6 114.5(3) . . ?
C4 C5 C10 112.6(3) . . ?
C6 C5 C10 110.4(3) . . ?
C7 C6 C5 109.7(3) . . ?
C6 C7 C8 113.1(3) . . ?
O3 C7 C6 105.0(3) . . ?
O3 C7 C8 115.1(3) . . ?
C7 C8 C9 117.7(3) . . ?
C7 C8 C14 108.8(3) . . ?
C9 C8 C14 110.2(3) . . ?
C30 C8 C7 108.8(3) . . ?
C30 C8 C9 101.9(3) . . ?
C30 C8 C14 108.9(3) . . ?
C8 C9 C10 117.0(3) . . ?
C11 C9 C8 97.3(3) . . ?
C11 C9 C10 120.1(3) . . ?
C1 C10 C5 105.3(3) . . ?
C1 C10 C9 108.1(3) . . ?
C5 C10 C9 105.8(3) . . ?
C19 C10 C1 110.3(3) . . ?
C19 C10 C5 111.6(3) . . ?
C19 C10 C9 115.2(3) . . ?
C9 C11 C12 107.9(3) . . ?
O9 C11 C9 117.6(3) . . ?
O9 C11 C12 109.1(3) . . ?
O9 C11 O10 106.8(3) . . ?
O10 C11 C9 106.5(3) . . ?
O10 C11 C12 108.6(3) . . ?
C13 C12 C11 111.2(3) . . ?
O8 C12 C11 110.0(3) . . ?
O8 C12 C13 107.3(3) . . ?
C12 C13 C14 117.6(3) . . ?
C18 C13 C12 118.7(3) . . ?
C18 C13 C14 119.7(3) . . ?
O7 C13 C12 113.5(3) . . ?
O7 C13 C14 112.9(3) . . ?
O7 C13 C18 60.2(3) . . ?
C13 C14 C8 110.2(3) . . ?
C15 C14 C8 107.3(3) . . ?
C15 C14 C13 113.2(3) . . ?
O6 C14 C8 109.9(3) . . ?
O6 C14 C13 110.2(3) . . ?
O6 C14 C15 105.9(3) . . ?
C16 C15 C14 108.8(3) . . ?
O5 C15 C14 111.9(3) . . ?
O5 C15 C16 110.3(3) . . ?
O3 C16 C15 117.4(3) . . ?
O4 C16 C15 122.8(3) . . ?
O4 C16 O3 119.6(3) . . ?
O7 C18 C13 59.5(2) . . ?
O10 C30 C8 106.5(3) . . ?
C16 O3 C7 125.0(3) . . ?
C13 O7 C18 60.2(2) . . ?
C11 O10 C30 108.6(3) . . ?

loop_
_geom_bond_atom_site_label_1
_geom_bond_atom_site_label_2
_geom_bond_distance
_geom_bond_site_symmetry_2
_geom_bond_publ_flag
C1 C2 1.512(5) . ?
C1 C10 1.542(5) . ?
C1 O1 1.446(4) . ?
C2 C3 1.499(5) . ?
C2 O2 1.454(5) . ?
C3 C4 1.329(5) . ?
C4 C5 1.516(5) . ?
C4 C29 1.512(5) . ?
C5 C6 1.527(5) . ?
C5 C10 1.563(5) . ?
C6 C7 1.523(5) . ?
C7 C8 1.535(5) . ?
C7 O3 1.470(4) . ?
C8 C9 1.561(5) . ?
C8 C14 1.563(5) . ?
C8 C30 1.528(5) . ?
C9 C10 1.566(5) . ?
C9 C11 1.547(5) . ?
C10 C19 1.534(5) . ?
C11 C12 1.547(5) . ?
C11 O9 1.401(4) . ?
C11 O10 1.429(4) . ?
C12 C13 1.514(5) . ?
C12 O8 1.418(4) . ?
C13 C14 1.540(5) . ?
C13 C18 1.458(5) . ?
C13 O7 1.448(5) . ?
C14 C15 1.537(5) . ?
C14 O6 1.418(4) . ?
C15 C16 1.529(5) . ?
C15 O5 1.404(4) . ?
C16 O3 1.344(5) . ?
C16 O4 1.195(5) . ?
C18 O7 1.458(5) . ?
C30 O10 1.440(4) . ?
